data_7133211
loop_
_publ_author_name
'Hu, Lei'
'Chakraborty, Sayandip'
'Tumanov, Nikolay'
'Wouters, Johan'
'Robiette, Rapha&#xeb;l'
'Berionni, Guillaume'

_publ_section_title
;
 Regulating iminophosphorane P&#xe001;N bond reactivity through geometric
 constraints with cage-shaped triarylphosphines.
;
_journal_issue 55
_journal_name_full 'Chemical communications (Cambridge, England)'
_journal_page_first 7073
_journal_page_last 7076
_journal_paper_doi 10.1039/d4cc01868k
_journal_volume 60
_journal_year 2024
_chemical_formula_moiety '2(C19 H13 O P), H2 O'
_chemical_formula_sum 'C38 H28 O3 P2'
_chemical_formula_weight 594.54
_chemical_name_common '9-phosphatriptycene oxide hemihydrate'
_chemical_name_systematic '9-phosphatriptycene oxide hemihydrate'
_space_group_crystal_system orthorhombic
_space_group_IT_number 61
_space_group_name_Hall '-P 2ac 2ab'
_space_group_name_H-M_alt 'P b c a'
_atom_sites_solution_hydrogens mixed
_atom_sites_solution_primary dual
_atom_sites_solution_secondary difmap
_audit_creation_method SHELXL-2019/3
_audit_update_record
;
2024-04-10 deposited with the CCDC.	2024-04-28 downloaded from the CCDC.
;
_cell_angle_alpha 90
_cell_angle_beta 90
_cell_angle_gamma 90
_cell_formula_units_Z 8
_cell_length_a 16.3712(2)
_cell_length_b 16.2810(2)
_cell_length_c 22.9501(3)
_cell_measurement_reflns_used 9987
_cell_measurement_temperature 100(2)
_cell_measurement_theta_max 68.2049
_cell_measurement_theta_min 4.2870
_cell_volume 6117.11(13)
_computing_cell_refinement 'SAINT V8.40B (Bruker AXS LLC, 2019)'
_computing_data_collection 'Bruker Instrument Service vV6.2.16'
_computing_data_reduction 'SAINT V8.40B (Bruker AXS LLC, 2019)'
_computing_molecular_graphics 'Mercury 4.0 (Macrae et al, 2020)'
_computing_publication_material 'enCIFer (Allen et al, 2004)'
_computing_structure_refinement 'SHELXL-2019/3 (Sheldrick, 2019)'
_computing_structure_solution 'SHELXT 2018/2 (Sheldrick, 2018)'
_diffrn_ambient_temperature 100(2)
_diffrn_detector_area_resol_mean 7.39
_diffrn_measured_fraction_theta_full 0.999
_diffrn_measured_fraction_theta_max 0.999
_diffrn_measurement_device_type 'Bruker D8 Venture'
_diffrn_measurement_method '\f and \w-scans'
_diffrn_radiation_monochromator 'multilayer mirror'
_diffrn_radiation_type CuK\a
_diffrn_radiation_wavelength 1.54178
_diffrn_reflns_av_R_equivalents 0.0499
_diffrn_reflns_av_unetI/netI 0.0300
_diffrn_reflns_Laue_measured_fraction_full 0.999
_diffrn_reflns_Laue_measured_fraction_max 0.999
_diffrn_reflns_limit_h_max 19
_diffrn_reflns_limit_h_min -16
_diffrn_reflns_limit_k_max 19
_diffrn_reflns_limit_k_min -19
_diffrn_reflns_limit_l_max 27
_diffrn_reflns_limit_l_min -23
_diffrn_reflns_number 47278
_diffrn_reflns_point_group_measured_fraction_full 0.999
_diffrn_reflns_point_group_measured_fraction_max 0.999
_diffrn_reflns_theta_full 67.679
_diffrn_reflns_theta_max 68.243
_diffrn_reflns_theta_min 3.852
_exptl_absorpt_coefficient_mu 1.583
_exptl_absorpt_correction_T_max 0.84
_exptl_absorpt_correction_T_min 0.58
_exptl_absorpt_correction_type numerical
_exptl_absorpt_process_details
;
Krause, L., Herbst-Irmer, R., Sheldrick, G. M., Stalke, D. (2015).
"Comparison of silver and molybdenum microfocus X-ray sources for
single-crystal structure determination"
J. Appl. Cryst. 48, 3-10.
doi:10.1107/S1600576714022985
;
_exptl_crystal_colour yellow
_exptl_crystal_density_diffrn 1.291
_exptl_crystal_description block
_exptl_crystal_F_000 2480
_exptl_crystal_size_max 0.240
_exptl_crystal_size_mid 0.220
_exptl_crystal_size_min 0.110
_refine_diff_density_max 0.311
_refine_diff_density_min -0.298
_refine_diff_density_rms 0.047
_refine_ls_extinction_method none
_refine_ls_goodness_of_fit_ref 1.110
_refine_ls_hydrogen_treatment constr
_refine_ls_matrix_type full
_refine_ls_number_parameters 980
_refine_ls_number_reflns 5577
_refine_ls_number_restraints 1099
_refine_ls_restrained_S_all 1.040
_refine_ls_R_factor_all 0.0606
_refine_ls_R_factor_gt 0.0519
_refine_ls_shift/su_max 0.000
_refine_ls_shift/su_mean 0.000
_refine_ls_structure_factor_coef Fsqd
_refine_ls_weighting_details 'w=1/[\s^2^(Fo^2^)+(0.0708P)^2^+3.7545P] where P=(Fo^2^+2Fc^2^)/3'
_refine_ls_weighting_scheme calc
_refine_ls_wR_factor_gt 0.1367
_refine_ls_wR_factor_ref 0.1460
_reflns_Friedel_coverage 0.000
_reflns_number_gt 4794
_reflns_number_total 5577
_reflns_threshold_expression 'I > 2\s(I)'
_cod_data_source_file d4cc01868k2.cif
_cod_data_source_block nt1402_SMC190_oxide_100K
_cod_depositor_comments 'Adding full bibliography for 7133202--7133219.cif.'
_cod_database_code 7133211
_shelx_shelxl_version_number 2019/3
_shelx_space_group_comment
;
The symmetry employed for this shelxl refinement is uniquely defined
by the following loop, which should always be used as a source of
symmetry information in preference to the above space-group names.
They are only intended as comments.
;
_shelx_estimated_absorpt_t_min 0.702
_shelx_estimated_absorpt_t_max 0.845

loop_
_space_group_symop_operation_xyz
'x, y, z'
'-x+1/2, -y, z+1/2'
'-x, y+1/2, -z+1/2'
'x+1/2, -y+1/2, -z'
'-x, -y, -z'
'x-1/2, y, -z-1/2'
'x, -y-1/2, z-1/2'
'-x-1/2, y-1/2, z'

loop_
_atom_site_label
_atom_site_type_symbol
_atom_site_fract_x
_atom_site_fract_y
_atom_site_fract_z
_atom_site_U_iso_or_equiv
_atom_site_adp_type
_atom_site_occupancy
_atom_site_site_symmetry_order
_atom_site_calc_flag
_atom_site_refinement_flags_posn
_atom_site_refinement_flags_adp
_atom_site_refinement_flags_occupancy
_atom_site_disorder_assembly
_atom_site_disorder_group
O2A O 0.5890(10) 0.2620(8) 0.6236(6) 0.115(4) Uani 0.289(3) 1 d . U P A 1
H21 H 0.624260 0.278059 0.597598 0.172 Uiso 0.289(3) 1 d R U P A 1
H22 H 0.562233 0.306346 0.632722 0.172 Uiso 0.289(3) 1 d R U P A 1
O2B O 0.6204(6) 0.2807(5) 0.6536(3) 0.127(3) Uani 0.556(3) 1 d . U P B 2
H23 H 0.585322 0.320874 0.653940 0.190 Uiso 0.556(3) 1 d R U P B 2
H24 H 0.653111 0.292353 0.624855 0.190 Uiso 0.556(3) 1 d R U P B 2
O2C O 0.6001(15) 0.3616(12) 0.6011(10) 0.130(4) Uani 0.155(3) 1 d . U P C 3
H25 H 0.581522 0.339655 0.635813 0.194 Uiso 0.155(3) 1 d R U P C 3
H26 H 0.600885 0.319470 0.577864 0.194 Uiso 0.155(3) 1 d R U P C 3
P1B P 0.75761(7) 0.27352(10) 0.49797(6) 0.0358(3) Uani 0.653(3) 1 d D U P D 1
O1B O 0.68921(18) 0.3027(2) 0.53377(14) 0.0622(9) Uani 0.653(3) 1 d D . P D 1
C1B C 0.8591(3) 0.3148(4) 0.5109(2) 0.0344(11) Uani 0.653(3) 1 d D U P D 1
C2B C 0.8789(4) 0.3730(3) 0.5526(2) 0.0485(12) Uani 0.653(3) 1 d D U P D 1
H2B H 0.838339 0.394407 0.577985 0.058 Uiso 0.653(3) 1 calc R U P D 1
C3B C 0.9595(5) 0.3995(5) 0.5563(4) 0.0615(19) Uani 0.653(3) 1 d D U P D 1
H3B H 0.974332 0.440296 0.583967 0.074 Uiso 0.653(3) 1 calc R U P D 1
C4B C 1.0182(3) 0.3663(4) 0.5196(2) 0.0621(14) Uani 0.653(3) 1 d D U P D 1
H4B H 1.073197 0.384421 0.522770 0.075 Uiso 0.653(3) 1 calc R U P D 1
C5B C 0.9983(3) 0.3069(4) 0.4782(3) 0.0558(14) Uani 0.653(3) 1 d D U P D 1
H5B H 1.039162 0.284221 0.453608 0.067 Uiso 0.653(3) 1 calc R U P D 1
C6B C 0.9179(4) 0.2817(6) 0.4738(3) 0.0386(14) Uani 0.653(3) 1 d D U P D 1
C7B C 0.8876(5) 0.2196(5) 0.4303(3) 0.0382(17) Uani 0.653(3) 1 d D U P D 1
H7B H 0.934090 0.199906 0.405763 0.046 Uiso 0.653(3) 1 calc R U P D 1
C8B C 0.8221(4) 0.2570(5) 0.3917(3) 0.0321(12) Uani 0.653(3) 1 d D U P D 1
C9B C 0.8277(3) 0.2621(4) 0.3318(2) 0.0392(10) Uani 0.653(3) 1 d D U P D 1
H9B H 0.873668 0.239765 0.312122 0.047 Uiso 0.653(3) 1 calc R U P D 1
C10B C 0.7660(3) 0.2999(3) 0.3007(2) 0.0488(11) Uani 0.653(3) 1 d D U P D 1
H10B H 0.770380 0.304416 0.259510 0.059 Uiso 0.653(3) 1 calc R U P D 1
C11B C 0.6980(4) 0.3312(6) 0.3285(3) 0.0530(15) Uani 0.653(3) 1 d D U P D 1
H11B H 0.655790 0.356374 0.306396 0.064 Uiso 0.653(3) 1 calc R U P D 1
C12B C 0.6913(3) 0.3260(4) 0.3885(3) 0.0515(12) Uani 0.653(3) 1 d D U P D 1
H12B H 0.644624 0.347409 0.407793 0.062 Uiso 0.653(3) 1 calc R U P D 1
C13B C 0.7535(3) 0.2891(3) 0.4201(2) 0.0339(11) Uani 0.653(3) 1 d D U P D 1
C14B C 0.8509(7) 0.1480(4) 0.4636(4) 0.042(2) Uani 0.653(3) 1 d D U P D 1
C15B C 0.8820(6) 0.0684(4) 0.4607(4) 0.062(2) Uani 0.653(3) 1 d D U P D 1
H15B H 0.925190 0.055846 0.434483 0.075 Uiso 0.653(3) 1 calc R U P D 1
C16B C 0.8500(8) 0.0083(5) 0.4957(5) 0.080(3) Uani 0.653(3) 1 d D U P D 1
H16B H 0.873972 -0.044776 0.496231 0.096 Uiso 0.653(3) 1 calc R U P D 1
C17B C 0.7842(7) 0.0244(5) 0.5297(3) 0.084(3) Uani 0.653(3) 1 d D U P D 1
H17B H 0.760275 -0.018598 0.551899 0.100 Uiso 0.653(3) 1 calc R U P D 1
C18B C 0.7501(5) 0.1055(4) 0.5326(3) 0.0650(17) Uani 0.653(3) 1 d D U P D 1
H18B H 0.704867 0.116926 0.557238 0.078 Uiso 0.653(3) 1 calc R U P D 1
C19B C 0.7846(5) 0.1670(4) 0.4987(4) 0.0422(16) Uani 0.653(3) 1 d D U P D 1
P1C P 0.7495(2) 0.2388(3) 0.51272(16) 0.0545(9) Uani 0.302(3) 1 d D . P E 2
O1C O 0.6809(5) 0.2430(8) 0.5538(4) 0.092(3) Uani 0.302(3) 1 d D . P E 2
C1C C 0.8380(8) 0.3011(8) 0.5282(6) 0.055(3) Uani 0.302(3) 1 d D . P E 2
C2C C 0.8467(11) 0.3537(8) 0.5761(7) 0.090(4) Uani 0.302(3) 1 d D . P E 2
H2C H 0.805257 0.358614 0.604840 0.108 Uiso 0.302(3) 1 calc R U P E 2
C3C C 0.9185(12) 0.3982(9) 0.5795(8) 0.103(6) Uani 0.302(3) 1 d D . P E 2
H3C H 0.924721 0.436736 0.610226 0.123 Uiso 0.302(3) 1 calc R U P E 2
C4C C 0.9806(13) 0.3891(12) 0.5404(9) 0.091(6) Uani 0.302(3) 1 d D . P E 2
H4C H 1.029117 0.420590 0.544603 0.109 Uiso 0.302(3) 1 calc R U P E 2
C5C C 0.9731(9) 0.3332(9) 0.4941(7) 0.072(4) Uani 0.302(3) 1 d D . P E 2
H5C H 1.017227 0.323960 0.468010 0.086 Uiso 0.302(3) 1 calc R U P E 2
C6C C 0.8996(10) 0.2919(12) 0.4874(8) 0.054(4) Uani 0.302(3) 1 d D . P E 2
C7C C 0.8787(11) 0.2363(10) 0.4374(7) 0.055(4) Uani 0.302(3) 1 d D . P E 2
H7C H 0.925926 0.233556 0.409880 0.065 Uiso 0.302(3) 1 calc R U P E 2
C8C C 0.8022(10) 0.2643(14) 0.4045(6) 0.047(4) Uani 0.302(3) 1 d D . P E 2
C9C C 0.8008(8) 0.2846(8) 0.3457(5) 0.059(3) Uani 0.302(3) 1 d D . P E 2
H9C H 0.847952 0.276761 0.322298 0.071 Uiso 0.302(3) 1 calc R U P E 2
C10C C 0.7302(11) 0.3161(15) 0.3217(8) 0.073(5) Uani 0.302(3) 1 d D . P E 2
H10C H 0.728126 0.331335 0.281728 0.088 Uiso 0.302(3) 1 calc R U P E 2
C11C C 0.6626(9) 0.3250(9) 0.3572(7) 0.071(3) Uani 0.302(3) 1 d D . P E 2
H11C H 0.614314 0.347595 0.340775 0.085 Uiso 0.302(3) 1 calc R U P E 2
C12C C 0.6615(8) 0.3028(8) 0.4150(6) 0.067(3) Uani 0.302(3) 1 d D . P E 2
H12C H 0.613120 0.307301 0.437687 0.080 Uiso 0.302(3) 1 calc R U P E 2
C13C C 0.7348(7) 0.2731(8) 0.4394(5) 0.044(3) Uani 0.302(3) 1 d D . P E 2
C14C C 0.8604(14) 0.1511(10) 0.4604(12) 0.049(5) Uani 0.302(3) 1 d D . P E 2
C15C C 0.9076(12) 0.0825(10) 0.4502(11) 0.064(4) Uani 0.302(3) 1 d D . P E 2
H15C H 0.954005 0.086340 0.425486 0.076 Uiso 0.302(3) 1 calc R U P E 2
C16C C 0.8884(12) 0.0096(11) 0.4750(9) 0.078(4) Uani 0.302(3) 1 d D . P E 2
H16C H 0.924219 -0.035547 0.469281 0.094 Uiso 0.302(3) 1 calc R U P E 2
C17C C 0.8208(13) -0.0021(11) 0.5076(14) 0.071(5) Uani 0.302(3) 1 d D . P E 2
H17C H 0.804315 -0.055830 0.518581 0.085 Uiso 0.302(3) 1 calc R U P E 2
C18C C 0.7744(9) 0.0678(9) 0.5252(6) 0.060(3) Uani 0.302(3) 1 d D . P E 2
H18C H 0.731022 0.063820 0.552557 0.073 Uiso 0.302(3) 1 calc R U P E 2
C19C C 0.7971(11) 0.1431(7) 0.4996(8) 0.042(3) Uani 0.302(3) 1 d D . P E 2
P1E P 0.8970(16) 0.2113(19) 0.4171(12) 0.042(4) Uani 0.045(2) 1 d D U P F 3
O1E O 0.964(2) 0.189(3) 0.3776(19) 0.101(15) Uani 0.045(2) 1 d D . P F 3
C1E C 0.909(2) 0.290(4) 0.472(2) 0.038(4) Uani 0.045(2) 1 d D U P F 3
C2E C 0.981(3) 0.334(5) 0.482(3) 0.053(4) Uani 0.045(2) 1 d D U P F 3
H2E H 1.028750 0.323344 0.459087 0.064 Uiso 0.045(2) 1 calc R U P F 3
C3E C 0.982(4) 0.392(5) 0.526(3) 0.062(3) Uani 0.045(2) 1 d D U P F 3
H3E H 1.031077 0.420874 0.533575 0.074 Uiso 0.045(2) 1 calc R U P F 3
C4E C 0.914(4) 0.408(4) 0.558(3) 0.055(3) Uani 0.045(2) 1 d D U P F 3
H4E H 0.914646 0.451066 0.586550 0.066 Uiso 0.045(2) 1 calc R U P F 3
C5E C 0.843(3) 0.362(4) 0.550(2) 0.049(4) Uani 0.045(2) 1 d D U P F 3
H5E H 0.797246 0.369041 0.574775 0.059 Uiso 0.045(2) 1 calc R U P F 3
C6E C 0.839(2) 0.306(3) 0.505(2) 0.036(4) Uani 0.045(2) 1 d D U P F 3
C7E C 0.765(2) 0.259(2) 0.4841(17) 0.037(3) Uani 0.045(2) 1 d D U P F 3
H7E H 0.716785 0.274777 0.508334 0.044 Uiso 0.045(2) 1 calc R U P F 3
C8E C 0.747(3) 0.276(4) 0.4203(19) 0.034(4) Uani 0.045(2) 1 d D U P F 3
C9E C 0.684(4) 0.327(5) 0.402(3) 0.051(4) Uani 0.045(2) 1 d D U P F 3
H9E H 0.644810 0.346822 0.428766 0.061 Uiso 0.045(2) 1 calc R U P F 3
C10E C 0.681(5) 0.350(5) 0.344(3) 0.053(4) Uani 0.045(2) 1 d D U P F 3
H10E H 0.639445 0.386078 0.330944 0.064 Uiso 0.045(2) 1 calc R U P F 3
C11E C 0.737(5) 0.319(5) 0.305(3) 0.050(3) Uani 0.045(2) 1 d D U P F 3
H11E H 0.732389 0.332640 0.265176 0.060 Uiso 0.045(2) 1 calc R U P F 3
C12E C 0.801(4) 0.270(4) 0.3228(17) 0.039(4) Uani 0.045(2) 1 d D U P F 3
H12E H 0.840607 0.250890 0.295741 0.047 Uiso 0.045(2) 1 calc R U P F 3
C13E C 0.806(2) 0.249(4) 0.3818(16) 0.033(4) Uani 0.045(2) 1 d D U P F 3
C14E C 0.782(3) 0.168(3) 0.491(3) 0.043(4) Uani 0.045(2) 1 d D U P F 3
C15E C 0.730(3) 0.116(3) 0.521(2) 0.063(4) Uani 0.045(2) 1 d D U P F 3
H15E H 0.687028 0.137974 0.544135 0.076 Uiso 0.045(2) 1 calc R U P F 3
C16E C 0.741(4) 0.033(3) 0.519(3) 0.082(4) Uani 0.045(2) 1 d D U P F 3
H16E H 0.705245 -0.001873 0.539530 0.098 Uiso 0.045(2) 1 calc R U P F 3
C17E C 0.802(4) -0.001(3) 0.487(3) 0.081(5) Uani 0.045(2) 1 d D U P F 3
H17E H 0.810178 -0.058483 0.487480 0.097 Uiso 0.045(2) 1 calc R U P F 3
C18E C 0.855(4) 0.050(2) 0.453(3) 0.063(4) Uani 0.045(2) 1 d D U P F 3
H18E H 0.892491 0.027305 0.425739 0.076 Uiso 0.045(2) 1 calc R U P F 3
C19E C 0.848(3) 0.135(2) 0.461(2) 0.042(4) Uani 0.045(2) 1 d D U P F 3
P1A P 0.49189(5) 0.44940(4) 0.72727(3) 0.0407(2) Uani 0.904(3) 1 d D U P G 1
O1A O 0.49050(13) 0.37534(14) 0.68968(10) 0.0655(6) Uani 0.904(3) 1 d D . P G 1
C1A C 0.5583(2) 0.4515(2) 0.78832(16) 0.0360(7) Uani 0.904(3) 1 d D U P G 1
C2A C 0.6111(2) 0.3891(2) 0.80494(17) 0.0497(8) Uani 0.904(3) 1 d D U P G 1
H2A H 0.612114 0.338618 0.784216 0.060 Uiso 0.904(3) 1 calc R U P G 1
C3A C 0.6621(2) 0.4015(2) 0.85203(16) 0.0548(9) Uani 0.904(3) 1 d D U P G 1
H3A H 0.699141 0.359477 0.863313 0.066 Uiso 0.904(3) 1 calc R U P G 1
C4A C 0.6599(2) 0.4737(2) 0.88265(16) 0.0504(9) Uani 0.904(3) 1 d D U P G 1
H4A H 0.696027 0.481782 0.914518 0.060 Uiso 0.904(3) 1 calc R U P G 1
C5A C 0.6046(2) 0.5356(2) 0.86722(15) 0.0429(8) Uani 0.904(3) 1 d D U P G 1
H5A H 0.601912 0.584692 0.889486 0.052 Uiso 0.904(3) 1 calc R U P G 1
C6A C 0.5536(2) 0.5252(2) 0.81941(15) 0.0328(7) Uani 0.904(3) 1 d D U P G 1
C7A C 0.4946(4) 0.5888(3) 0.7974(3) 0.0413(11) Uani 0.904(3) 1 d D U P G 1
H7A H 0.496083 0.638420 0.823071 0.050 Uiso 0.904(3) 1 calc R U P G 1
C8A C 0.40821(19) 0.5522(2) 0.79649(16) 0.0410(7) Uani 0.904(3) 1 d D U P G 1
C9A C 0.34122(18) 0.5841(2) 0.82497(13) 0.0533(8) Uani 0.904(3) 1 d D U P G 1
H9A H 0.346007 0.633254 0.846984 0.064 Uiso 0.904(3) 1 calc R U P G 1
C10A C 0.26684(17) 0.5438(3) 0.82124(14) 0.0681(10) Uani 0.904(3) 1 d D . P G 1
H10A H 0.220686 0.566524 0.840484 0.082 Uiso 0.904(3) 1 calc R U P G 1
C11A C 0.25796(19) 0.4715(3) 0.79026(16) 0.0821(14) Uani 0.904(3) 1 d D U P G 1
H11A H 0.206971 0.443637 0.789545 0.098 Uiso 0.904(3) 1 calc R U P G 1
C12A C 0.3247(2) 0.4401(3) 0.76018(15) 0.0691(10) Uani 0.904(3) 1 d D . P G 1
H12A H 0.319242 0.391340 0.737798 0.083 Uiso 0.904(3) 1 calc R U P G 1
C13A C 0.39892(16) 0.47990(19) 0.76290(12) 0.0427(6) Uani 0.904(3) 1 d D U P G 1
C14A C 0.5143(3) 0.6124(2) 0.73550(17) 0.0409(8) Uani 0.904(3) 1 d D U P G 1
C15A C 0.5287(4) 0.6919(3) 0.7168(2) 0.0577(10) Uani 0.904(3) 1 d D U P G 1
H15A H 0.525125 0.736689 0.743198 0.069 Uiso 0.904(3) 1 calc R U P G 1
C16A C 0.5485(4) 0.7052(3) 0.6584(2) 0.0734(13) Uani 0.904(3) 1 d D U P G 1
H16A H 0.558342 0.759621 0.645235 0.088 Uiso 0.904(3) 1 calc R U P G 1
C17A C 0.5542(4) 0.6414(3) 0.61946(19) 0.0705(13) Uani 0.904(3) 1 d D U P G 1
H17A H 0.568483 0.652025 0.580051 0.085 Uiso 0.904(3) 1 calc R U P G 1
C18A C 0.5392(4) 0.5619(3) 0.63742(17) 0.0580(11) Uani 0.904(3) 1 d D U P G 1
H18A H 0.542916 0.517594 0.610657 0.070 Uiso 0.904(3) 1 calc R U P G 1
C19A C 0.5184(3) 0.5478(2) 0.69533(14) 0.0401(8) Uani 0.904(3) 1 d D U P G 1
P1D P 0.4841(13) 0.6035(10) 0.8036(8) 0.062(4) Uani 0.096(3) 1 d D U P G 2
O1D O 0.474(3) 0.6800(16) 0.8366(15) 0.164(15) Uani 0.096(3) 1 d D . P G 2
C1D C 0.560(2) 0.5346(18) 0.8295(14) 0.032(4) Uani 0.096(3) 1 d D U P G 2
C2D C 0.600(2) 0.551(2) 0.8811(13) 0.039(4) Uani 0.096(3) 1 d D U P G 2
H2D H 0.590892 0.600403 0.902551 0.047 Uiso 0.096(3) 1 calc R U P G 2
C3D C 0.655(2) 0.493(2) 0.8991(13) 0.047(5) Uani 0.096(3) 1 d D U P G 2
H3D H 0.685835 0.502285 0.933462 0.056 Uiso 0.096(3) 1 calc R U P G 2
C4D C 0.666(2) 0.422(2) 0.8693(15) 0.055(5) Uani 0.096(3) 1 d D U P G 2
H4D H 0.699275 0.379801 0.885554 0.066 Uiso 0.096(3) 1 calc R U P G 2
C5D C 0.629(2) 0.4083(19) 0.8156(15) 0.050(5) Uani 0.096(3) 1 d D U P G 2
H5D H 0.642244 0.361556 0.792763 0.060 Uiso 0.096(3) 1 calc R U P G 2
C6D C 0.571(2) 0.4656(18) 0.7959(14) 0.034(4) Uani 0.096(3) 1 d D U P G 2
C7D C 0.5232(12) 0.4567(12) 0.7417(9) 0.035(3) Uani 0.096(3) 1 d D U P G 2
H7D H 0.537676 0.405437 0.720096 0.042 Uiso 0.096(3) 1 calc R U P G 2
C8D C 0.4303(12) 0.4603(14) 0.7570(10) 0.042(4) Uani 0.096(3) 1 d D U P G 2
C9D C 0.3712(17) 0.3981(18) 0.7583(17) 0.119(17) Uani 0.096(3) 1 d D . P G 2
H9D H 0.382793 0.347371 0.739643 0.143 Uiso 0.096(3) 1 calc R U P G 2
C10D C 0.296(2) 0.408(2) 0.786(2) 0.16(3) Uani 0.096(3) 1 d D . P G 2
H10D H 0.259241 0.362703 0.786623 0.197 Uiso 0.096(3) 1 calc R U P G 2
C11D C 0.2738(18) 0.481(2) 0.8120(17) 0.088(5) Uani 0.096(3) 1 d D U P G 2
H11D H 0.220462 0.486897 0.827575 0.105 Uiso 0.096(3) 1 calc R U P G 2
C12D C 0.3287(15) 0.544(2) 0.8154(14) 0.063(5) Uani 0.096(3) 1 d D U P G 2
H12D H 0.315984 0.594240 0.834913 0.075 Uiso 0.096(3) 1 calc R U P G 2
C13D C 0.4046(14) 0.5314(16) 0.7884(16) 0.046(4) Uani 0.096(3) 1 d D U P G 2
C14D C 0.527(2) 0.5326(16) 0.7024(12) 0.042(4) Uani 0.096(3) 1 d D U P G 2
C15D C 0.540(3) 0.540(3) 0.6432(13) 0.056(5) Uani 0.096(3) 1 d D U P G 2
H15D H 0.539591 0.492225 0.619783 0.067 Uiso 0.096(3) 1 calc R U P G 2
C16D C 0.554(4) 0.616(3) 0.6165(18) 0.067(5) Uani 0.096(3) 1 d D U P G 2
H16D H 0.561165 0.616603 0.575484 0.081 Uiso 0.096(3) 1 calc R U P G 2
C17D C 0.557(5) 0.689(3) 0.6462(19) 0.074(5) Uani 0.096(3) 1 d D U P G 2
H17D H 0.568065 0.739025 0.626925 0.089 Uiso 0.096(3) 1 calc R U P G 2
C18D C 0.544(4) 0.685(2) 0.7054(19) 0.058(5) Uani 0.096(3) 1 d D U P G 2
H18D H 0.545445 0.733858 0.728452 0.070 Uiso 0.096(3) 1 calc R U P G 2
C19D C 0.527(3) 0.6094(18) 0.7307(12) 0.040(4) Uani 0.096(3) 1 d D U P G 2

loop_
_atom_site_aniso_label
_atom_site_aniso_U_11
_atom_site_aniso_U_22
_atom_site_aniso_U_33
_atom_site_aniso_U_23
_atom_site_aniso_U_13
_atom_site_aniso_U_12
O2A 0.147(9) 0.070(5) 0.126(9) 0.008(6) 0.074(7) 0.028(6)
O2B 0.150(7) 0.109(5) 0.120(6) 0.008(4) 0.047(5) 0.044(5)
O2C 0.156(10) 0.099(7) 0.134(9) 0.000(7) 0.066(8) 0.032(7)
P1B 0.0329(5) 0.0421(7) 0.0323(6) -0.0090(5) 0.0023(4) -0.0023(5)
O1B 0.0467(16) 0.091(2) 0.0492(17) -0.0189(17) 0.0077(13) 0.0025(16)
C1B 0.036(2) 0.036(2) 0.031(3) 0.002(2) -0.012(2) -0.0089(19)
C2B 0.061(3) 0.042(2) 0.043(2) -0.0064(18) -0.019(2) -0.010(2)
C3B 0.071(4) 0.058(4) 0.055(3) -0.010(3) -0.019(3) -0.024(4)
C4B 0.049(3) 0.080(4) 0.056(3) 0.005(2) -0.018(2) -0.026(3)
C5B 0.039(2) 0.076(4) 0.053(3) 0.004(3) -0.006(2) -0.008(2)
C6B 0.036(2) 0.044(3) 0.035(3) 0.007(2) -0.0051(19) -0.006(2)
C7B 0.038(3) 0.046(3) 0.031(4) -0.005(3) 0.009(2) 0.005(2)
C8B 0.032(2) 0.031(2) 0.033(2) -0.003(2) -0.0033(18) -0.009(2)
C9B 0.043(3) 0.041(2) 0.034(2) -0.0020(17) -0.0010(18) -0.0063(19)
C10B 0.060(3) 0.048(2) 0.038(2) 0.0026(19) -0.013(2) -0.002(2)
C11B 0.055(4) 0.056(3) 0.048(3) -0.003(3) -0.019(3) 0.011(3)
C12B 0.045(2) 0.062(3) 0.048(3) -0.012(2) -0.016(2) 0.007(2)
C13B 0.038(2) 0.032(3) 0.032(2) -0.0041(18) -0.0047(19) -0.0088(19)
C14B 0.069(5) 0.034(3) 0.022(3) 0.000(2) -0.007(3) -0.002(3)
C15B 0.107(7) 0.036(3) 0.044(4) -0.007(2) -0.019(4) 0.007(3)
C16B 0.146(12) 0.033(3) 0.059(7) 0.004(3) -0.042(7) -0.021(5)
C17B 0.159(8) 0.050(4) 0.041(3) 0.015(3) -0.034(3) -0.050(5)
C18B 0.095(5) 0.067(4) 0.033(3) 0.007(3) -0.009(3) -0.044(4)
C19B 0.058(4) 0.041(3) 0.028(3) 0.001(2) -0.006(2) -0.016(3)
P1C 0.0591(17) 0.058(2) 0.0467(17) -0.0083(14) -0.0150(13) 0.0096(15)
O1C 0.071(5) 0.145(9) 0.059(5) -0.025(5) 0.008(4) 0.023(5)
C1C 0.077(8) 0.039(6) 0.049(7) -0.006(5) -0.023(5) 0.016(5)
C2C 0.126(11) 0.059(7) 0.086(9) -0.032(7) -0.065(8) 0.039(7)
C3C 0.137(13) 0.063(7) 0.107(11) -0.029(8) -0.091(10) 0.027(8)
C4C 0.103(12) 0.046(7) 0.125(17) -0.006(9) -0.096(10) -0.001(9)
C5C 0.072(8) 0.051(7) 0.093(11) 0.011(6) -0.043(7) -0.022(6)
C6C 0.058(9) 0.042(6) 0.062(10) -0.003(6) -0.027(6) -0.013(7)
C7C 0.054(7) 0.054(7) 0.055(7) -0.002(5) -0.006(6) 0.000(5)
C8C 0.051(8) 0.048(7) 0.044(7) 0.000(6) -0.012(5) -0.003(6)
C9C 0.063(7) 0.061(8) 0.054(7) 0.014(6) -0.009(5) -0.020(5)
C10C 0.078(11) 0.077(14) 0.064(10) 0.021(10) -0.031(7) -0.010(10)
C11C 0.076(8) 0.065(7) 0.072(8) 0.005(6) -0.040(7) 0.007(6)
C12C 0.066(6) 0.071(7) 0.063(7) -0.010(5) -0.028(5) 0.011(6)
C13C 0.047(5) 0.035(5) 0.049(6) -0.001(5) -0.012(4) -0.003(4)
C14C 0.039(6) 0.053(7) 0.055(12) -0.013(6) -0.005(6) -0.001(5)
C15C 0.065(8) 0.061(7) 0.064(10) -0.005(6) 0.007(6) 0.004(6)
C16C 0.098(10) 0.058(7) 0.079(12) 0.002(7) -0.004(7) -0.002(6)
C17C 0.086(10) 0.045(7) 0.080(14) -0.010(7) -0.015(7) -0.025(7)
C18C 0.082(8) 0.059(8) 0.041(6) 0.003(7) -0.019(5) -0.015(7)
C19C 0.051(6) 0.044(6) 0.030(6) -0.006(5) -0.016(4) 0.004(5)
P1E 0.041(6) 0.047(6) 0.038(8) -0.001(6) -0.001(6) 0.002(5)
O1E 0.06(2) 0.14(4) 0.10(3) -0.02(2) 0.03(2) 0.01(2)
C1E 0.035(6) 0.043(7) 0.034(7) 0.015(6) -0.012(6) -0.004(6)
C2E 0.038(7) 0.072(8) 0.050(7) 0.003(6) -0.008(7) -0.011(7)
C3E 0.061(6) 0.069(6) 0.055(6) -0.001(5) -0.017(5) -0.024(5)
C4E 0.065(6) 0.051(6) 0.048(6) -0.008(5) -0.019(5) -0.017(5)
C5E 0.060(7) 0.046(7) 0.042(7) -0.005(6) -0.018(7) -0.011(6)
C6E 0.040(6) 0.037(7) 0.032(7) 0.002(6) -0.012(6) -0.009(6)
C7E 0.032(6) 0.043(6) 0.034(6) -0.007(6) -0.002(6) -0.005(5)
C8E 0.035(7) 0.034(8) 0.033(6) -0.005(6) -0.005(5) -0.011(6)
C9E 0.047(7) 0.061(7) 0.046(6) -0.010(7) -0.015(6) 0.008(6)
C10E 0.054(8) 0.057(8) 0.049(7) -0.002(7) -0.017(6) 0.011(7)
C11E 0.057(6) 0.051(6) 0.042(5) 0.000(5) -0.016(5) 0.004(5)
C12E 0.044(7) 0.042(7) 0.031(6) -0.001(7) -0.003(6) -0.004(7)
C13E 0.036(7) 0.030(7) 0.032(6) -0.002(6) -0.006(5) -0.008(6)
C14E 0.059(7) 0.040(5) 0.029(7) 0.000(6) -0.006(6) -0.012(5)
C15E 0.094(8) 0.063(6) 0.033(8) 0.006(7) -0.008(7) -0.041(7)
C16E 0.152(10) 0.052(6) 0.041(8) 0.012(7) -0.029(7) -0.044(7)
C17E 0.147(13) 0.038(7) 0.058(10) 0.006(7) -0.040(8) -0.027(7)
C18E 0.110(10) 0.034(6) 0.045(8) -0.004(7) -0.023(8) 0.007(7)
C19E 0.070(8) 0.034(6) 0.023(7) -0.001(6) -0.008(6) -0.002(6)
P1A 0.0347(4) 0.0487(4) 0.0388(4) -0.0114(3) 0.0014(3) -0.0034(3)
O1A 0.0636(13) 0.0689(13) 0.0639(13) -0.0310(11) 0.0067(10) -0.0061(10)
C1A 0.0299(15) 0.0384(15) 0.0397(16) 0.0034(11) 0.0033(11) -0.0053(12)
C2A 0.0470(19) 0.0436(17) 0.059(2) 0.0067(13) 0.0091(14) 0.0061(14)
C3A 0.0465(16) 0.065(2) 0.053(2) 0.0247(16) 0.0043(17) 0.0155(16)
C4A 0.0401(15) 0.076(3) 0.0353(19) 0.0223(17) -0.0082(15) -0.0062(16)
C5A 0.0473(15) 0.0491(18) 0.0324(18) 0.0051(13) -0.0039(14) -0.0103(13)
C6A 0.0287(13) 0.0389(14) 0.0309(16) 0.0054(12) -0.0008(11) -0.0063(11)
C7A 0.042(2) 0.040(2) 0.042(2) -0.0045(15) -0.0037(15) 0.0051(18)
C8A 0.0358(13) 0.0571(17) 0.0299(15) -0.0029(12) -0.0036(10) 0.0081(12)
C9A 0.0463(15) 0.077(2) 0.0370(15) -0.0102(15) -0.0002(12) 0.0150(15)
C10A 0.0336(15) 0.126(3) 0.0448(16) -0.0113(18) 0.0034(12) 0.0132(17)
C11A 0.0288(15) 0.156(4) 0.061(2) -0.027(2) 0.0002(15) -0.0221(19)
C12A 0.0421(17) 0.103(3) 0.062(2) -0.0263(19) 0.0018(15) -0.0217(18)
C13A 0.0270(13) 0.0632(17) 0.0380(14) -0.0093(12) 0.0010(11) -0.0008(12)
C14A 0.036(2) 0.0496(14) 0.0374(15) 0.0072(11) -0.0053(12) 0.0063(13)
C15A 0.062(3) 0.0536(17) 0.058(2) 0.0173(15) -0.0064(17) 0.0070(16)
C16A 0.075(3) 0.078(3) 0.068(3) 0.042(2) -0.006(2) 0.003(2)
C17A 0.0587(19) 0.110(4) 0.0424(17) 0.031(3) 0.0014(16) 0.004(3)
C18A 0.0443(16) 0.092(3) 0.0374(15) 0.0058(17) 0.0031(14) 0.004(2)
C19A 0.0289(16) 0.0576(17) 0.0336(14) 0.0080(12) -0.0041(11) 0.0062(13)
P1D 0.066(6) 0.071(6) 0.049(6) 0.011(5) -0.010(5) 0.034(5)
O1D 0.24(4) 0.099(18) 0.15(3) -0.047(19) 0.00(3) 0.053(18)
C1D 0.036(8) 0.040(7) 0.021(7) -0.007(6) -0.005(6) -0.009(7)
C2D 0.045(8) 0.050(8) 0.022(8) 0.003(7) -0.009(7) -0.021(7)
C3D 0.042(8) 0.070(8) 0.029(9) 0.025(7) -0.004(8) -0.018(7)
C4D 0.052(9) 0.065(9) 0.048(9) 0.026(8) -0.006(7) 0.004(8)
C5D 0.047(9) 0.049(9) 0.053(8) 0.008(7) -0.001(7) 0.006(8)
C6D 0.030(8) 0.042(8) 0.031(7) -0.005(6) -0.009(6) -0.007(7)
C7D 0.022(6) 0.042(7) 0.039(7) -0.024(5) -0.009(6) -0.006(6)
C8D 0.031(7) 0.063(8) 0.032(8) -0.012(7) -0.011(6) 0.005(6)
C9D 0.047(14) 0.095(17) 0.22(5) -0.01(2) 0.02(2) -0.013(13)
C10D 0.07(2) 0.18(2) 0.24(7) -0.09(4) 0.05(3) -0.04(2)
C11D 0.047(9) 0.154(10) 0.061(11) -0.015(10) -0.001(9) -0.015(8)
C12D 0.044(8) 0.101(9) 0.043(9) 0.000(9) 0.006(7) 0.019(7)
C13D 0.033(7) 0.073(8) 0.033(9) 0.000(8) 0.002(6) 0.017(7)
C14D 0.022(8) 0.067(7) 0.037(7) -0.001(6) -0.004(7) 0.022(7)
C15D 0.040(9) 0.084(8) 0.044(7) 0.006(7) 0.001(8) 0.004(9)
C16D 0.052(10) 0.099(9) 0.050(8) 0.023(7) 0.000(9) 0.004(10)
C17D 0.081(10) 0.081(8) 0.060(8) 0.035(7) -0.001(9) 0.003(9)
C18D 0.061(11) 0.056(7) 0.058(8) 0.022(7) -0.007(8) 0.009(8)
C19D 0.028(9) 0.053(6) 0.039(7) 0.015(6) -0.009(7) 0.013(7)

loop_
_atom_type_symbol
_atom_type_description
_atom_type_scat_dispersion_real
_atom_type_scat_dispersion_imag
_atom_type_scat_source
C C 0.0181 0.0091 'International Tables Vol C Tables 4.2.6.8 and 6.1.1.4'
H H 0.0000 0.0000 'International Tables Vol C Tables 4.2.6.8 and 6.1.1.4'
O O 0.0492 0.0322 'International Tables Vol C Tables 4.2.6.8 and 6.1.1.4'
P P 0.2955 0.4335 'International Tables Vol C Tables 4.2.6.8 and 6.1.1.4'

loop_
_geom_angle_atom_site_label_1
_geom_angle_atom_site_label_2
_geom_angle_atom_site_label_3
_geom_angle
_geom_angle_site_symmetry_1
_geom_angle_site_symmetry_3
_geom_angle_publ_flag
O1B P1B C19B 119.8(3) . . ?
O1B P1B C13B 118.7(2) . . ?
C19B P1B C13B 98.9(3) . . ?
O1B P1B C1B 119.1(2) . . ?
C19B P1B C1B 97.5(3) . . ?
C13B P1B C1B 98.3(2) . . ?
C2B C1B C6B 121.6(5) . . ?
C2B C1B P1B 125.5(5) . . ?
C6B C1B P1B 112.9(4) . . ?
C1B C2B C3B 118.5(5) . . ?
C4B C3B C2B 119.9(6) . . ?
C3B C4B C5B 121.5(5) . . ?
C6B C5B C4B 118.6(5) . . ?
C5B C6B C1B 119.9(5) . . ?
C5B C6B C7B 124.2(6) . . ?
C1B C6B C7B 115.9(5) . . ?
C6B C7B C8B 110.6(7) . . ?
C6B C7B C14B 108.1(6) . . ?
C8B C7B C14B 108.9(6) . . ?
C9B C8B C13B 119.7(5) . . ?
C9B C8B C7B 124.0(5) . . ?
C13B C8B C7B 116.4(5) . . ?
C8B C9B C10B 119.5(5) . . ?
C11B C10B C9B 121.0(5) . . ?
C10B C11B C12B 120.1(5) . . ?
C11B C12B C13B 119.3(5) . . ?
C12B C13B C8B 120.5(5) . . ?
C12B C13B P1B 127.3(5) . . ?
C8B C13B P1B 112.2(4) . . ?
C19B C14B C15B 121.5(6) . . ?
C19B C14B C7B 115.5(5) . . ?
C15B C14B C7B 123.0(6) . . ?
C16B C15B C14B 119.6(7) . . ?
C17B C16B C15B 120.3(8) . . ?
C16B C17B C18B 120.9(6) . . ?
C19B C18B C17B 118.7(6) . . ?
C14B C19B C18B 118.8(6) . . ?
C14B C19B P1B 113.9(4) . . ?
C18B C19B P1B 127.1(5) . . ?
O1C P1C C19C 119.2(7) . . ?
O1C P1C C13C 119.1(5) . . ?
C19C P1C C13C 100.0(7) . . ?
O1C P1C C1C 117.5(6) . . ?
C19C P1C C1C 100.1(7) . . ?
C13C P1C C1C 96.7(6) . . ?
C6C C1C C2C 121.5(12) . . ?
C6C C1C P1C 113.0(8) . . ?
C2C C1C P1C 125.5(11) . . ?
C3C C2C C1C 116.8(14) . . ?
C4C C3C C2C 122.7(14) . . ?
C3C C4C C5C 120.2(16) . . ?
C6C C5C C4C 118.3(15) . . ?
C1C C6C C5C 120.3(12) . . ?
C1C C6C C7C 114.6(11) . . ?
C5C C6C C7C 125.1(14) . . ?
C6C C7C C14C 109.4(15) . . ?
C6C C7C C8C 112.6(13) . . ?
C14C C7C C8C 106.5(15) . . ?
C13C C8C C9C 122.0(11) . . ?
C13C C8C C7C 113.5(11) . . ?
C9C C8C C7C 124.4(13) . . ?
C10C C9C C8C 119.5(13) . . ?
C9C C10C C11C 118.2(13) . . ?
C12C C11C C10C 123.5(12) . . ?
C11C C12C C13C 117.5(12) . . ?
C8C C13C C12C 119.2(11) . . ?
C8C C13C P1C 114.2(7) . . ?
C12C C13C P1C 126.5(10) . . ?
C15C C14C C19C 117.1(13) . . ?
C15C C14C C7C 124.9(14) . . ?
C19C C14C C7C 117.5(13) . . ?
C16C C15C C14C 120.6(14) . . ?
C17C C16C C15C 123.2(16) . . ?
C16C C17C C18C 118.8(15) . . ?
C19C C18C C17C 115.8(12) . . ?
C14C C19C C18C 123.5(12) . . ?
C14C C19C P1C 111.1(9) . . ?
C18C C19C P1C 125.4(11) . . ?
O1E P1E C19E 121(2) . . ?
O1E P1E C1E 121(2) . . ?
C19E P1E C1E 99.0(16) . . ?
O1E P1E C13E 115(2) . . ?
C19E P1E C13E 96.4(16) . . ?
C1E P1E C13E 99.3(17) . . ?
C2E C1E C6E 121(2) . . ?
C2E C1E P1E 125(2) . . ?
C6E C1E P1E 114.6(16) . . ?
C3E C2E C1E 118(2) . . ?
C4E C3E C2E 122(2) . . ?
C3E C4E C5E 119(3) . . ?
C6E C5E C4E 120(2) . . ?
C5E C6E C1E 120(2) . . ?
C5E C6E C7E 127(2) . . ?
C1E C6E C7E 113.5(18) . . ?
C6E C7E C14E 108(2) . . ?
C6E C7E C8E 112(2) . . ?
C14E C7E C8E 108(2) . . ?
C13E C8E C9E 121(2) . . ?
C13E C8E C7E 114.8(19) . . ?
C9E C8E C7E 123(2) . . ?
C10E C9E C8E 119(2) . . ?
C11E C10E C9E 120(2) . . ?
C12E C11E C10E 122(2) . . ?
C11E C12E C13E 118(2) . . ?
C8E C13E C12E 120(2) . . ?
C8E C13E P1E 113.7(16) . . ?
C12E C13E P1E 124(2) . . ?
C19E C14E C15E 120(2) . . ?
C19E C14E C7E 117.6(19) . . ?
C15E C14E C7E 123(2) . . ?
C16E C15E C14E 120(2) . . ?
C17E C16E C15E 122(3) . . ?
C16E C17E C18E 120(2) . . ?
C19E C18E C17E 117(2) . . ?
C14E C19E C18E 120(2) . . ?
C14E C19E P1E 111.5(17) . . ?
C18E C19E P1E 125(2) . . ?
O1A P1A C1A 118.98(15) . . ?
O1A P1A C13A 118.45(13) . . ?
C1A P1A C13A 98.87(15) . . ?
O1A P1A C19A 119.12(16) . . ?
C1A P1A C19A 98.93(16) . . ?
C13A P1A C19A 98.19(16) . . ?
C2A C1A C6A 121.5(3) . . ?
C2A C1A P1A 125.8(3) . . ?
C6A C1A P1A 112.7(2) . . ?
C3A C2A C1A 119.0(3) . . ?
C4A C3A C2A 120.7(3) . . ?
C3A C4A C5A 120.3(3) . . ?
C6A C5A C4A 120.1(3) . . ?
C5A C6A C1A 118.3(3) . . ?
C5A C6A C7A 124.6(3) . . ?
C1A C6A C7A 117.1(3) . . ?
C6A C7A C14A 110.8(4) . . ?
C6A C7A C8A 109.2(4) . . ?
C14A C7A C8A 106.4(4) . . ?
C9A C8A C13A 119.1(3) . . ?
C9A C8A C7A 125.5(3) . . ?
C13A C8A C7A 115.4(3) . . ?
C8A C9A C10A 119.5(3) . . ?
C11A C10A C9A 121.8(3) . . ?
C10A C11A C12A 119.0(3) . . ?
C13A C12A C11A 119.9(3) . . ?
C12A C13A C8A 120.7(3) . . ?
C12A C13A P1A 126.6(2) . . ?
C8A C13A P1A 112.7(2) . . ?
C15A C14A C19A 119.3(3) . . ?
C15A C14A C7A 124.6(4) . . ?
C19A C14A C7A 116.0(3) . . ?
C14A C15A C16A 118.8(4) . . ?
C17A C16A C15A 121.6(4) . . ?
C16A C17A C18A 120.2(4) . . ?
C17A C18A C19A 118.9(4) . . ?
C18A C19A C14A 121.1(3) . . ?
C18A C19A P1A 126.2(3) . . ?
C14A C19A P1A 112.7(3) . . ?
O1D P1D C1D 116.4(18) . . ?
O1D P1D C13D 125(2) . . ?
C1D P1D C13D 99.3(15) . . ?
O1D P1D C19D 118.4(19) . . ?
C1D P1D C19D 94.0(16) . . ?
C13D P1D C19D 97.8(15) . . ?
C6D C1D C2D 125.4(19) . . ?
C6D C1D P1D 114.8(16) . . ?
C2D C1D P1D 119.7(19) . . ?
C3D C2D C1D 116(2) . . ?
C4D C3D C2D 122(2) . . ?
C3D C4D C5D 121(2) . . ?
C4D C5D C6D 118(2) . . ?
C1D C6D C5D 116.9(18) . . ?
C1D C6D C7D 118.7(18) . . ?
C5D C6D C7D 124(2) . . ?
C6D C7D C14D 113.2(19) . . ?
C6D C7D C8D 109.1(18) . . ?
C14D C7D C8D 98.2(18) . . ?
C9D C8D C13D 111.7(17) . . ?
C9D C8D C7D 130.7(19) . . ?
C13D C8D C7D 115.5(15) . . ?
C10D C9D C8D 123(2) . . ?
C11D C10D C9D 122(2) . . ?
C12D C11D C10D 120(2) . . ?
C11D C12D C13D 116(2) . . ?
C12D C13D C8D 127.3(18) . . ?
C12D C13D P1D 117.4(17) . . ?
C8D C13D P1D 114.6(14) . . ?
C15D C14D C19D 112(2) . . ?
C15D C14D C7D 131(2) . . ?
C19D C14D C7D 116.4(19) . . ?
C14D C15D C16D 123(3) . . ?
C17D C16D C15D 124(3) . . ?
C16D C17D C18D 117(3) . . ?
C17D C18D C19D 118(2) . . ?
C18D C19D C14D 127(2) . . ?
C18D C19D P1D 120(2) . . ?
C14D C19D P1D 112.2(18) . . ?

loop_
_geom_bond_atom_site_label_1
_geom_bond_atom_site_label_2
_geom_bond_distance
_geom_bond_site_symmetry_2
_geom_bond_publ_flag
P1B O1B 1.468(3) . ?
P1B C19B 1.789(6) . ?
P1B C13B 1.807(5) . ?
P1B C1B 1.816(5) . ?
C1B C2B 1.384(6) . ?
C1B C6B 1.394(7) . ?
C2B C3B 1.391(9) . ?
C3B C4B 1.388(10) . ?
C4B C5B 1.394(8) . ?
C5B C6B 1.383(6) . ?
C6B C7B 1.505(8) . ?
C7B C8B 1.518(8) . ?
C7B C14B 1.519(8) . ?
C8B C9B 1.379(6) . ?
C8B C13B 1.400(6) . ?
C9B C10B 1.383(6) . ?
C10B C11B 1.380(8) . ?
C11B C12B 1.384(8) . ?
C12B C13B 1.386(6) . ?
C14B C19B 1.386(7) . ?
C14B C15B 1.394(7) . ?
C15B C16B 1.371(10) . ?
C16B C17B 1.355(13) . ?
C17B C18B 1.435(11) . ?
C18B C19B 1.388(6) . ?
P1C O1C 1.468(8) . ?
P1C C19C 1.767(12) . ?
P1C C13C 1.788(10) . ?
P1C C1C 1.805(12) . ?
C1C C6C 1.385(14) . ?
C1C C2C 1.400(12) . ?
C2C C3C 1.382(17) . ?
C3C C4C 1.364(19) . ?
C4C C5C 1.405(17) . ?
C5C C6C 1.387(13) . ?
C6C C7C 1.501(15) . ?
C7C C14C 1.513(15) . ?
C7C C8C 1.532(15) . ?
C8C C13C 1.372(13) . ?
C8C C9C 1.387(13) . ?
C9C C10C 1.380(15) . ?
C10C C11C 1.382(17) . ?
C11C C12C 1.376(15) . ?
C12C C13C 1.411(11) . ?
C14C C15C 1.379(14) . ?
C14C C19C 1.379(14) . ?
C15C C16C 1.354(17) . ?
C16C C17C 1.35(2) . ?
C17C C18C 1.425(19) . ?
C18C C19C 1.410(14) . ?
P1E O1E 1.466(16) . ?
P1E C19E 1.784(18) . ?
P1E C1E 1.802(17) . ?
P1E C13E 1.805(17) . ?
C1E C2E 1.394(18) . ?
C1E C6E 1.397(18) . ?
C2E C3E 1.38(2) . ?
C3E C4E 1.37(2) . ?
C4E C5E 1.40(2) . ?
C5E C6E 1.382(18) . ?
C6E C7E 1.509(18) . ?
C7E C14E 1.520(18) . ?
C7E C8E 1.520(18) . ?
C8E C13E 1.382(18) . ?
C8E C9E 1.384(18) . ?
C9E C10E 1.378(19) . ?
C10E C11E 1.38(2) . ?
C11E C12E 1.37(2) . ?
C12E C13E 1.399(18) . ?
C14E C19E 1.387(17) . ?
C14E C15E 1.388(18) . ?
C15E C16E 1.36(2) . ?
C16E C17E 1.35(2) . ?
C17E C18E 1.43(2) . ?
C18E C19E 1.403(19) . ?
P1A O1A 1.483(2) . ?
P1A C1A 1.774(3) . ?
P1A C13A 1.798(3) . ?
P1A C19A 1.815(3) . ?
C1A C2A 1.387(4) . ?
C1A C6A 1.399(4) . ?
C2A C3A 1.381(5) . ?
C3A C4A 1.370(5) . ?
C4A C5A 1.400(4) . ?
C5A C6A 1.389(4) . ?
C6A C7A 1.503(6) . ?
C7A C14A 1.507(7) . ?
C7A C8A 1.536(6) . ?
C8A C9A 1.378(4) . ?
C8A C13A 1.415(4) . ?
C9A C10A 1.385(5) . ?
C10A C11A 1.384(6) . ?
C11A C12A 1.390(5) . ?
C12A C13A 1.378(4) . ?
C14A C15A 1.384(4) . ?
C14A C19A 1.400(4) . ?
C15A C16A 1.396(5) . ?
C16A C17A 1.372(6) . ?
C17A C18A 1.380(6) . ?
C18A C19A 1.391(4) . ?
P1D O1D 1.467(17) . ?
P1D C1D 1.779(18) . ?
P1D C13D 1.788(17) . ?
P1D C19D 1.817(18) . ?
C1D C6D 1.376(18) . ?
C1D C2D 1.380(19) . ?
C2D C3D 1.37(2) . ?
C3D C4D 1.36(2) . ?
C4D C5D 1.39(2) . ?
C5D C6D 1.399(19) . ?
C6D C7D 1.479(18) . ?
C7D C14D 1.531(19) . ?
C7D C8D 1.561(17) . ?
C8D C9D 1.401(18) . ?
C8D C13D 1.429(18) . ?
C9D C10D 1.39(2) . ?
C10D C11D 1.38(2) . ?
C11D C12D 1.37(2) . ?
C12D C13D 1.404(18) . ?
C14D C15D 1.38(2) . ?
C14D C19D 1.408(18) . ?
C15D C16D 1.39(2) . ?
C16D C17D 1.37(2) . ?
C17D C18D 1.38(2) . ?
C18D C19D 1.39(2) . ?

loop_
_geom_torsion_atom_site_label_1
_geom_torsion_atom_site_label_2
_geom_torsion_atom_site_label_3
_geom_torsion_atom_site_label_4
_geom_torsion
_geom_torsion_site_symmetry_1
_geom_torsion_site_symmetry_2
_geom_torsion_site_symmetry_3
_geom_torsion_site_symmetry_4
_geom_torsion_publ_flag
O1B P1B C1B C2B -0.1(6) . . . . ?
C19B P1B C1B C2B -130.4(6) . . . . ?
C13B P1B C1B C2B 129.4(5) . . . . ?
O1B P1B C1B C6B -180.0(5) . . . . ?
C19B P1B C1B C6B 49.7(6) . . . . ?
C13B P1B C1B C6B -50.5(6) . . . . ?
C6B C1B C2B C3B 1.0(10) . . . . ?
P1B C1B C2B C3B -178.8(6) . . . . ?
C1B C2B C3B C4B -1.4(11) . . . . ?
C2B C3B C4B C5B 0.6(12) . . . . ?
C3B C4B C5B C6B 0.6(11) . . . . ?
C4B C5B C6B C1B -0.9(12) . . . . ?
C4B C5B C6B C7B 178.5(7) . . . . ?
C2B C1B C6B C5B 0.1(12) . . . . ?
P1B C1B C6B C5B -180.0(7) . . . . ?
C2B C1B C6B C7B -179.4(6) . . . . ?
P1B C1B C6B C7B 0.5(9) . . . . ?
C5B C6B C7B C8B -121.0(9) . . . . ?
C1B C6B C7B C8B 58.5(9) . . . . ?
C5B C6B C7B C14B 119.9(9) . . . . ?
C1B C6B C7B C14B -60.6(9) . . . . ?
C6B C7B C8B C9B 121.2(8) . . . . ?
C14B C7B C8B C9B -120.1(8) . . . . ?
C6B C7B C8B C13B -57.5(9) . . . . ?
C14B C7B C8B C13B 61.2(9) . . . . ?
C13B C8B C9B C10B 0.9(11) . . . . ?
C7B C8B C9B C10B -177.7(7) . . . . ?
C8B C9B C10B C11B -1.3(10) . . . . ?
C9B C10B C11B C12B 0.8(13) . . . . ?
C10B C11B C12B C13B 0.0(12) . . . . ?
C11B C12B C13B C8B -0.4(10) . . . . ?
C11B C12B C13B P1B -178.8(6) . . . . ?
C9B C8B C13B C12B -0.1(11) . . . . ?
C7B C8B C13B C12B 178.7(6) . . . . ?
C9B C8B C13B P1B 178.5(6) . . . . ?
C7B C8B C13B P1B -2.7(9) . . . . ?
O1B P1B C13B C12B -0.5(6) . . . . ?
C19B P1B C13B C12B 130.7(6) . . . . ?
C1B P1B C13B C12B -130.3(5) . . . . ?
O1B P1B C13B C8B -179.0(5) . . . . ?
C19B P1B C13B C8B -47.8(6) . . . . ?
C1B P1B C13B C8B 51.2(6) . . . . ?
C6B C7B C14B C19B 61.3(11) . . . . ?
C8B C7B C14B C19B -58.8(11) . . . . ?
C6B C7B C14B C15B -117.4(11) . . . . ?
C8B C7B C14B C15B 122.5(11) . . . . ?
C19B C14B C15B C16B -4.1(17) . . . . ?
C7B C14B C15B C16B 174.5(10) . . . . ?
C14B C15B C16B C17B 5.3(16) . . . . ?
C15B C16B C17B C18B -4.1(13) . . . . ?
C16B C17B C18B C19B 1.6(12) . . . . ?
C15B C14B C19B C18B 1.7(16) . . . . ?
C7B C14B C19B C18B -177.1(8) . . . . ?
C15B C14B C19B P1B 177.7(9) . . . . ?
C7B C14B C19B P1B -1.1(13) . . . . ?
C17B C18B C19B C14B -0.4(13) . . . . ?
C17B C18B C19B P1B -175.8(7) . . . . ?
O1B P1B C19B C14B -179.2(7) . . . . ?
C13B P1B C19B C14B 50.4(9) . . . . ?
C1B P1B C19B C14B -49.3(9) . . . . ?
O1B P1B C19B C18B -3.5(11) . . . . ?
C13B P1B C19B C18B -134.0(9) . . . . ?
C1B P1B C19B C18B 126.3(9) . . . . ?
O1C P1C C1C C6C 179.2(13) . . . . ?
C19C P1C C1C C6C 48.5(14) . . . . ?
C13C P1C C1C C6C -52.9(13) . . . . ?
O1C P1C C1C C2C -0.4(15) . . . . ?
C19C P1C C1C C2C -131.0(13) . . . . ?
C13C P1C C1C C2C 127.5(13) . . . . ?
C6C C1C C2C C3C 2(2) . . . . ?
P1C C1C C2C C3C -178.2(11) . . . . ?
C1C C2C C3C C4C -4(2) . . . . ?
C2C C3C C4C C5C 1(3) . . . . ?
C3C C4C C5C C6C 4(3) . . . . ?
C2C C1C C6C C5C 2(3) . . . . ?
P1C C1C C6C C5C -177.5(16) . . . . ?
C2C C1C C6C C7C -177.2(15) . . . . ?
P1C C1C C6C C7C 3(2) . . . . ?
C4C C5C C6C C1C -5(3) . . . . ?
C4C C5C C6C C7C 174.2(18) . . . . ?
C1C C6C C7C C14C -61(2) . . . . ?
C5C C6C C7C C14C 120(2) . . . . ?
C1C C6C C7C C8C 57(2) . . . . ?
C5C C6C C7C C8C -122(2) . . . . ?
C6C C7C C8C C13C -56(2) . . . . ?
C14C C7C C8C C13C 64(2) . . . . ?
C6C C7C C8C C9C 120(2) . . . . ?
C14C C7C C8C C9C -120(2) . . . . ?
C13C C8C C9C C10C 1(3) . . . . ?
C7C C8C C9C C10C -174.2(19) . . . . ?
C8C C9C C10C C11C -1(3) . . . . ?
C9C C10C C11C C12C -1(3) . . . . ?
C10C C11C C12C C13C 3(2) . . . . ?
C9C C8C C13C C12C 1(3) . . . . ?
C7C C8C C13C C12C 176.7(14) . . . . ?
C9C C8C C13C P1C 177.2(16) . . . . ?
C7C C8C C13C P1C -7(2) . . . . ?
C11C C12C C13C C8C -3(2) . . . . ?
C11C C12C C13C P1C -178.9(11) . . . . ?
O1C P1C C13C C8C -178.3(13) . . . . ?
C19C P1C C13C C8C -46.6(15) . . . . ?
C1C P1C C13C C8C 55.0(14) . . . . ?
O1C P1C C13C C12C -2.0(15) . . . . ?
C19C P1C C13C C12C 129.8(13) . . . . ?
C1C P1C C13C C12C -128.7(12) . . . . ?
C6C C7C C14C C15C -113(3) . . . . ?
C8C C7C C14C C15C 125(3) . . . . ?
C6C C7C C14C C19C 60(3) . . . . ?
C8C C7C C14C C19C -62(3) . . . . ?
C19C C14C C15C C16C 4(4) . . . . ?
C7C C14C C15C C16C 177(2) . . . . ?
C14C C15C C16C C17C 4(5) . . . . ?
C15C C16C C17C C18C -11(5) . . . . ?
C16C C17C C18C C19C 9(4) . . . . ?
C15C C14C C19C C18C -6(4) . . . . ?
C7C C14C C19C C18C -178.8(19) . . . . ?
C15C C14C C19C P1C 174(2) . . . . ?
C7C C14C C19C P1C 1(3) . . . . ?
C17C C18C C19C C14C -1(3) . . . . ?
C17C C18C C19C P1C 179.1(19) . . . . ?
O1C P1C C19C C14C -179.5(17) . . . . ?
C13C P1C C19C C14C 49(2) . . . . ?
C1C P1C C19C C14C -50(2) . . . . ?
O1C P1C C19C C18C 1(2) . . . . ?
C13C P1C C19C C18C -131.1(18) . . . . ?
C1C P1C C19C C18C 130.1(18) . . . . ?
O1E P1E C1E C2E -2(5) . . . . ?
C19E P1E C1E C2E 133(5) . . . . ?
C13E P1E C1E C2E -129(5) . . . . ?
O1E P1E C1E C6E 178(4) . . . . ?
C19E P1E C1E C6E -47(4) . . . . ?
C13E P1E C1E C6E 51(4) . . . . ?
C6E C1E C2E C3E 1(3) . . . . ?
P1E C1E C2E C3E -179(5) . . . . ?
C1E C2E C3E C4E -1(3) . . . . ?
C2E C3E C4E C5E 4(6) . . . . ?
C3E C4E C5E C6E -7(7) . . . . ?
C4E C5E C6E C1E 6(7) . . . . ?
C4E C5E C6E C7E -172(6) . . . . ?
C2E C1E C6E C5E -3(6) . . . . ?
P1E C1E C6E C5E 176(5) . . . . ?
C2E C1E C6E C7E 175(5) . . . . ?
P1E C1E C6E C7E -5(6) . . . . ?
C5E C6E C7E C14E -119(6) . . . . ?
C1E C6E C7E C14E 63(4) . . . . ?
C5E C6E C7E C8E 122(6) . . . . ?
C1E C6E C7E C8E -56(4) . . . . ?
C6E C7E C8E C13E 65(4) . . . . ?
C14E C7E C8E C13E -54(5) . . . . ?
C6E C7E C8E C9E -103(5) . . . . ?
C14E C7E C8E C9E 138(4) . . . . ?
C13E C8E C9E C10E 2(3) . . . . ?
C7E C8E C9E C10E 169(6) . . . . ?
C8E C9E C10E C11E 2(3) . . . . ?
C9E C10E C11E C12E -4(7) . . . . ?
C10E C11E C12E C13E 2(8) . . . . ?
C9E C8E C13E C12E -3(5) . . . . ?
C7E C8E C13E C12E -172(5) . . . . ?
C9E C8E C13E P1E 161(4) . . . . ?
C7E C8E C13E P1E -7(5) . . . . ?
C11E C12E C13E C8E 1(7) . . . . ?
C11E C12E C13E P1E -161(6) . . . . ?
O1E P1E C13E C8E -175(4) . . . . ?
C19E P1E C13E C8E 57(4) . . . . ?
C1E P1E C13E C8E -43(4) . . . . ?
O1E P1E C13E C12E -11(6) . . . . ?
C19E P1E C13E C12E -139(5) . . . . ?
C1E P1E C13E C12E 120(5) . . . . ?
C6E C7E C14E C19E -60(4) . . . . ?
C8E C7E C14E C19E 61(4) . . . . ?
C6E C7E C14E C15E 127(4) . . . . ?
C8E C7E C14E C15E -112(5) . . . . ?
C19E C14E C15E C16E -4(3) . . . . ?
C7E C14E C15E C16E 170(6) . . . . ?
C14E C15E C16E C17E 0(3) . . . . ?
C15E C16E C17E C18E -3(6) . . . . ?
C16E C17E C18E C19E 9(7) . . . . ?
C15E C14E C19E C18E 10(6) . . . . ?
C7E C14E C19E C18E -163(6) . . . . ?
C15E C14E C19E P1E 172(4) . . . . ?
C7E C14E C19E P1E -2(5) . . . . ?
C17E C18E C19E C14E -13(7) . . . . ?
C17E C18E C19E P1E -172(5) . . . . ?
O1E P1E C19E C14E -175(4) . . . . ?
C1E P1E C19E C14E 50(4) . . . . ?
C13E P1E C19E C14E -51(3) . . . . ?
O1E P1E C19E C18E -14(6) . . . . ?
C1E P1E C19E C18E -149(6) . . . . ?
C13E P1E C19E C18E 110(6) . . . . ?
O1A P1A C1A C2A 0.3(4) . . . . ?
C13A P1A C1A C2A 129.9(3) . . . . ?
C19A P1A C1A C2A -130.2(3) . . . . ?
O1A P1A C1A C6A 179.5(2) . . . . ?
C13A P1A C1A C6A -50.9(3) . . . . ?
C19A P1A C1A C6A 48.9(3) . . . . ?
C6A C1A C2A C3A -2.3(5) . . . . ?
P1A C1A C2A C3A 176.8(3) . . . . ?
C1A C2A C3A C4A 1.1(5) . . . . ?
C2A C3A C4A C5A 1.2(5) . . . . ?
C3A C4A C5A C6A -2.3(4) . . . . ?
C4A C5A C6A C1A 1.1(4) . . . . ?
C4A C5A C6A C7A -177.3(4) . . . . ?
C2A C1A C6A C5A 1.2(5) . . . . ?
P1A C1A C6A C5A -178.0(3) . . . . ?
C2A C1A C6A C7A 179.7(4) . . . . ?
P1A C1A C6A C7A 0.5(5) . . . . ?
C5A C6A C7A C14A 119.9(4) . . . . ?
C1A C6A C7A C14A -58.5(5) . . . . ?
C5A C6A C7A C8A -123.1(4) . . . . ?
C1A C6A C7A C8A 58.5(5) . . . . ?
C6A C7A C8A C9A 123.1(4) . . . . ?
C14A C7A C8A C9A -117.2(4) . . . . ?
C6A C7A C8A C13A -57.2(5) . . . . ?
C14A C7A C8A C13A 62.5(5) . . . . ?
C13A C8A C9A C10A 1.5(5) . . . . ?
C7A C8A C9A C10A -178.9(4) . . . . ?
C8A C9A C10A C11A 0.9(5) . . . . ?
C9A C10A C11A C12A -2.6(6) . . . . ?
C10A C11A C12A C13A 1.8(6) . . . . ?
C11A C12A C13A C8A 0.6(6) . . . . ?
C11A C12A C13A P1A -179.9(3) . . . . ?
C9A C8A C13A C12A -2.2(5) . . . . ?
C7A C8A C13A C12A 178.1(4) . . . . ?
C9A C8A C13A P1A 178.2(3) . . . . ?
C7A C8A C13A P1A -1.5(5) . . . . ?
O1A P1A C13A C12A 1.5(4) . . . . ?
C1A P1A C13A C12A -128.4(3) . . . . ?
C19A P1A C13A C12A 131.1(3) . . . . ?
O1A P1A C13A C8A -178.9(2) . . . . ?
C1A P1A C13A C8A 51.1(3) . . . . ?
C19A P1A C13A C8A -49.3(3) . . . . ?
C6A C7A C14A C15A -124.6(5) . . . . ?
C8A C7A C14A C15A 116.7(5) . . . . ?
C6A C7A C14A C19A 54.9(5) . . . . ?
C8A C7A C14A C19A -63.8(5) . . . . ?
C19A C14A C15A C16A -1.2(6) . . . . ?
C7A C14A C15A C16A 178.2(5) . . . . ?
C14A C15A C16A C17A -0.1(7) . . . . ?
C15A C16A C17A C18A 0.8(7) . . . . ?
C16A C17A C18A C19A -0.1(5) . . . . ?
C17A C18A C19A C14A -1.3(5) . . . . ?
C17A C18A C19A P1A 177.1(4) . . . . ?
C15A C14A C19A C18A 2.0(6) . . . . ?
C7A C14A C19A C18A -177.5(5) . . . . ?
C15A C14A C19A P1A -176.6(4) . . . . ?
C7A C14A C19A P1A 3.9(5) . . . . ?
O1A P1A C19A C18A -0.7(4) . . . . ?
C1A P1A C19A C18A 129.8(4) . . . . ?
C13A P1A C19A C18A -129.8(4) . . . . ?
O1A P1A C19A C14A 177.8(3) . . . . ?
C1A P1A C19A C14A -51.7(3) . . . . ?
C13A P1A C19A C14A 48.7(3) . . . . ?
O1D P1D C1D C6D -177(3) . . . . ?
C13D P1D C1D C6D 46(3) . . . . ?
C19D P1D C1D C6D -52(3) . . . . ?
O1D P1D C1D C2D 6(3) . . . . ?
C13D P1D C1D C2D -131(2) . . . . ?
C19D P1D C1D C2D 130(3) . . . . ?
C6D C1D C2D C3D -1(2) . . . . ?
P1D C1D C2D C3D 177(3) . . . . ?
C1D C2D C3D C4D -3(2) . . . . ?
C2D C3D C4D C5D 7(4) . . . . ?
C3D C4D C5D C6D -8(5) . . . . ?
C2D C1D C6D C5D -1(4) . . . . ?
P1D C1D C6D C5D -178(3) . . . . ?
C2D C1D C6D C7D 180(3) . . . . ?
P1D C1D C6D C7D 2(4) . . . . ?
C4D C5D C6D C1D 5(5) . . . . ?
C4D C5D C6D C7D -176(4) . . . . ?
C1D C6D C7D C14D 50(3) . . . . ?
C5D C6D C7D C14D -129(3) . . . . ?
C1D C6D C7D C8D -58(3) . . . . ?
C5D C6D C7D C8D 123(3) . . . . ?
C6D C7D C8D C9D -107(3) . . . . ?
C14D C7D C8D C9D 135(3) . . . . ?
C6D C7D C8D C13D 55(3) . . . . ?
C14D C7D C8D C13D -63(3) . . . . ?
C13D C8D C9D C10D 1.8(17) . . . . ?
C7D C8D C9D C10D 164(3) . . . . ?
C8D C9D C10D C11D 2(2) . . . . ?
C9D C10D C11D C12D -5(4) . . . . ?
C10D C11D C12D C13D 3(5) . . . . ?
C11D C12D C13D C8D 1(5) . . . . ?
C11D C12D C13D P1D -168(3) . . . . ?
C9D C8D C13D C12D -4(4) . . . . ?
C7D C8D C13D C12D -169(3) . . . . ?
C9D C8D C13D P1D 166(3) . . . . ?
C7D C8D C13D P1D 1(3) . . . . ?
O1D P1D C13D C12D -7(4) . . . . ?
C1D P1D C13D C12D 124(3) . . . . ?
C19D P1D C13D C12D -140(3) . . . . ?
O1D P1D C13D C8D -178(3) . . . . ?
C1D P1D C13D C8D -47(3) . . . . ?
C19D P1D C13D C8D 49(3) . . . . ?
C6D C7D C14D C15D 134(4) . . . . ?
C8D C7D C14D C15D -112(4) . . . . ?
C6D C7D C14D C19D -38(4) . . . . ?
C8D C7D C14D C19D 77(3) . . . . ?
C19D C14D C15D C16D 1.8(19) . . . . ?
C7D C14D C15D C16D -170(4) . . . . ?
C14D C15D C16D C17D 1(2) . . . . ?
C15D C16D C17D C18D -2(5) . . . . ?
C16D C17D C18D C19D -1(6) . . . . ?
C17D C18D C19D C14D 4(6) . . . . ?
C17D C18D C19D P1D -165(4) . . . . ?
C15D C14D C19D C18D -4(4) . . . . ?
C7D C14D C19D C18D 169(4) . . . . ?
C15D C14D C19D P1D 165(3) . . . . ?
C7D C14D C19D P1D -22(4) . . . . ?
O1D P1D C19D C18D -5(5) . . . . ?
C1D P1D C19D C18D -128(4) . . . . ?
C13D P1D C19D C18D 132(4) . . . . ?
O1D P1D C19D C14D -175(3) . . . . ?
C1D P1D C19D C14D 62(3) . . . . ?
C13D P1D C19D C14D -38(3) . . . . ?
